data_7131596
loop_
_publ_author_name
'Nayak, Mithilesh Kumar'
'Elvers, Benedict J.'
'Mandal, Debdeep'
'Das, Ayan'
'Ramakrishnan, Raghunathan'
'Mote, Kaustubh R.'
'Schulzke, Carola'
'Yildiz, Cem Burak'
'Jana, Anukul'

_publ_section_title
;
 Reduction of 2-<i>H</i>-substituted pyrrolinium cations: the
 carbon-carbon single bond in air stable 2,2'-bipyrrolidines as a
 two-electron-source.
;
_journal_issue 44
_journal_name_full 'Chemical communications (Cambridge, England)'
_journal_page_first 6698
_journal_page_last 6701
_journal_paper_doi 10.1039/d3cc00891f
_journal_volume 59
_journal_year 2023
_chemical_formula_moiety 'C40 H64 N2'
_chemical_formula_sum 'C40 H64 N2'
_chemical_formula_weight 572.93
_space_group_crystal_system monoclinic
_space_group_IT_number 15
_space_group_name_Hall '-C 2yc'
_space_group_name_H-M_alt 'C 1 2/c 1'
_atom_sites_solution_hydrogens geom
_atom_sites_solution_primary dual
_atom_sites_solution_secondary difmap
_audit_creation_method SHELXL-2018/3
_audit_update_record
;
2021-01-15 deposited with the CCDC.	2023-04-24 downloaded from the CCDC.
;
_cell_angle_alpha 90
_cell_angle_beta 115.474(15)
_cell_angle_gamma 90
_cell_formula_units_Z 4
_cell_length_a 19.980(2)
_cell_length_b 9.5392(8)
_cell_length_c 20.618(3)
_cell_measurement_reflns_used 4632
_cell_measurement_temperature 298(2)
_cell_measurement_theta_max 23.1240
_cell_measurement_theta_min 2.9070
_cell_volume 3547.6(8)
_computing_cell_refinement 'CrysAlisPro 1.171.39.29d (Rigaku OD, 2017)'
_computing_data_collection 'CrysAlisPro 1.171.39.29d (Rigaku OD, 2017)'
_computing_data_reduction 'CrysAlisPro 1.171.39.29d (Rigaku OD, 2017)'
_computing_molecular_graphics 'Olex2 (Dolomanov et al., 2009)'
_computing_publication_material 'Olex2 (Dolomanov et al., 2009)'
_computing_structure_refinement 'SHELXL-2018/3 (Sheldrick, 2018)'
_computing_structure_solution 'SHELXT 2014/5 (Sheldrick, 2014)'
_diffrn_ambient_temperature 298(2)
_diffrn_measured_fraction_theta_full 0.997
_diffrn_measured_fraction_theta_max 0.997
_diffrn_measurement_device_type 'XtaLAB AFC12 (RINC): Kappa single'
_diffrn_measurement_method '\w scans'
_diffrn_radiation_type MoK\a
_diffrn_radiation_wavelength 0.71073
_diffrn_reflns_av_R_equivalents 0.1445
_diffrn_reflns_av_unetI/netI 0.0736
_diffrn_reflns_Laue_measured_fraction_full 0.997
_diffrn_reflns_Laue_measured_fraction_max 0.997
_diffrn_reflns_limit_h_max 23
_diffrn_reflns_limit_h_min -23
_diffrn_reflns_limit_k_max 11
_diffrn_reflns_limit_k_min -11
_diffrn_reflns_limit_l_max 24
_diffrn_reflns_limit_l_min -22
_diffrn_reflns_number 25298
_diffrn_reflns_point_group_measured_fraction_full 0.997
_diffrn_reflns_point_group_measured_fraction_max 0.997
_diffrn_reflns_theta_full 25.027
_diffrn_reflns_theta_max 25.027
_diffrn_reflns_theta_min 2.415
_diffrn_source 'fine-focus sealed X-ray tube'
_exptl_absorpt_coefficient_mu 0.061
_exptl_absorpt_correction_T_max 1.00000
_exptl_absorpt_correction_T_min 0.85065
_exptl_absorpt_correction_type multi-scan
_exptl_absorpt_process_details
;
CrysAlisPro 1.171.39.29d (Rigaku Oxford Diffraction, 2017)
Empirical absorption correction using spherical harmonics,
 implemented in SCALE3 ABSPACK scaling algorithm.
;
_exptl_crystal_colour colourless
_exptl_crystal_density_diffrn 1.073
_exptl_crystal_description block
_exptl_crystal_F_000 1272
_exptl_crystal_size_max 0.210
_exptl_crystal_size_mid 0.190
_exptl_crystal_size_min 0.150
_refine_diff_density_max 0.229
_refine_diff_density_min -0.206
_refine_diff_density_rms 0.053
_refine_ls_extinction_coef 0.0084(14)
_refine_ls_extinction_expression Fc^*^=kFc[1+0.001xFc^2^\l^3^/sin(2\q)]^-1/4^
_refine_ls_extinction_method 'SHELXL-2018/3 (Sheldrick 2018)'
_refine_ls_goodness_of_fit_ref 1.036
_refine_ls_hydrogen_treatment constr
_refine_ls_matrix_type full
_refine_ls_number_parameters 199
_refine_ls_number_reflns 3124
_refine_ls_number_restraints 0
_refine_ls_restrained_S_all 1.036
_refine_ls_R_factor_all 0.0855
_refine_ls_R_factor_gt 0.0598
_refine_ls_shift/su_max 0.000
_refine_ls_shift/su_mean 0.000
_refine_ls_structure_factor_coef Fsqd
_refine_ls_weighting_details 'w=1/[\s^2^(Fo^2^)+(0.0793P)^2^+1.1511P] where P=(Fo^2^+2Fc^2^)/3'
_refine_ls_weighting_scheme calc
_refine_ls_wR_factor_gt 0.1539
_refine_ls_wR_factor_ref 0.1703
_reflns_Friedel_coverage 0.000
_reflns_number_gt 2139
_reflns_number_total 3124
_reflns_threshold_expression 'I > 2\s(I)'
_cod_data_source_file d3cc00891f2.cif
_cod_data_source_block AJ1598-1
_cod_depositor_comments 'Adding full bibliography for 7131595--7131596.cif.'
_cod_original_cell_volume 3547.5(8)
_cod_original_sg_symbol_H-M 'C 2/c'
_cod_database_code 7131596
_shelx_shelxl_version_number 2018/3
_shelx_space_group_comment
;
The symmetry employed for this shelxl refinement is uniquely defined
by the following loop, which should always be used as a source of
symmetry information in preference to the above space-group names.
They are only intended as comments.
;
_shelx_estimated_absorpt_t_min 0.987
_shelx_estimated_absorpt_t_max 0.991

loop_
_space_group_symop_operation_xyz
'x, y, z'
'-x, y, -z+1/2'
'x+1/2, y+1/2, z'
'-x+1/2, y+1/2, -z+1/2'
'-x, -y, -z'
'x, -y, z-1/2'
'-x+1/2, -y+1/2, -z'
'x+1/2, -y+1/2, z-1/2'

loop_
_atom_site_label
_atom_site_type_symbol
_atom_site_fract_x
_atom_site_fract_y
_atom_site_fract_z
_atom_site_U_iso_or_equiv
_atom_site_adp_type
_atom_site_occupancy
_atom_site_site_symmetry_order
_atom_site_calc_flag
_atom_site_refinement_flags_posn
_atom_site_refinement_flags_adp
_atom_site_refinement_flags_occupancy
_atom_site_disorder_assembly
_atom_site_disorder_group
N1 N 0.57763(8) 0.51794(15) 0.34497(7) 0.0391(4) Uani 1 1 d . . . . .
C1 C 0.50061(9) 0.49166(17) 0.28852(8) 0.0343(4) Uani 1 1 d . . . . .
H1 H 0.471830 0.574161 0.289495 0.041 Uiso 1 1 calc R U . . .
C2 C 0.47091(10) 0.36786(19) 0.31980(10) 0.0460(5) Uani 1 1 d . . . . .
C3 C 0.54150(11) 0.3063(2) 0.37887(11) 0.0557(6) Uani 1 1 d . . . . .
H3A H 0.530758 0.266371 0.416630 0.067 Uiso 1 1 calc R U . . .
H3B H 0.560914 0.232709 0.359294 0.067 Uiso 1 1 calc R U . . .
C4 C 0.59803(11) 0.4237(2) 0.40899(10) 0.0520(5) Uani 1 1 d . . . . .
C5 C 0.59625(14) 0.4961(3) 0.47501(11) 0.0697(7) Uani 1 1 d . . . . .
H5A H 0.627984 0.576867 0.487510 0.105 Uiso 1 1 calc R U . . .
H5B H 0.613213 0.431839 0.514700 0.105 Uiso 1 1 calc R U . . .
H5C H 0.546441 0.524670 0.463972 0.105 Uiso 1 1 calc R U . . .
C6 C 0.67614(13) 0.3636(3) 0.43475(13) 0.0778(7) Uani 1 1 d . . . . .
H6A H 0.681498 0.321324 0.394986 0.117 Uiso 1 1 calc R U . . .
H6B H 0.684176 0.294158 0.471054 0.117 Uiso 1 1 calc R U . . .
H6C H 0.711839 0.437536 0.454385 0.117 Uiso 1 1 calc R U . . .
C7 C 0.42056(12) 0.4245(2) 0.35335(12) 0.0612(6) Uani 1 1 d . . . . .
H7A H 0.444855 0.501088 0.384915 0.092 Uiso 1 1 calc R U . . .
H7B H 0.410887 0.351164 0.380072 0.092 Uiso 1 1 calc R U . . .
H7C H 0.374606 0.456398 0.315927 0.092 Uiso 1 1 calc R U . . .
C8 C 0.42392(12) 0.2550(2) 0.26717(13) 0.0623(6) Uani 1 1 d . . . . .
H8A H 0.382917 0.298291 0.228173 0.093 Uiso 1 1 calc R U . . .
H8B H 0.405598 0.190736 0.291582 0.093 Uiso 1 1 calc R U . . .
H8C H 0.453772 0.205118 0.248725 0.093 Uiso 1 1 calc R U . . .
C9 C 0.61086(10) 0.65681(19) 0.35724(9) 0.0434(5) Uani 1 1 d . . . . .
C10 C 0.67976(11) 0.6769(2) 0.35394(11) 0.0593(6) Uani 1 1 d . . . . .
C11 C 0.71443(15) 0.8065(3) 0.37136(15) 0.0839(8) Uani 1 1 d . . . . .
H11 H 0.760614 0.817134 0.371167 0.101 Uiso 1 1 calc R U . . .
C12 C 0.68339(18) 0.9186(3) 0.38870(16) 0.0931(9) Uani 1 1 d . . . . .
H12 H 0.707619 1.004599 0.399745 0.112 Uiso 1 1 calc R U . . .
C13 C 0.61640(16) 0.9024(2) 0.38959(13) 0.0748(7) Uani 1 1 d . . . . .
H13 H 0.594531 0.979862 0.400088 0.090 Uiso 1 1 calc R U . . .
C14 C 0.57873(12) 0.7743(2) 0.37538(10) 0.0506(5) Uani 1 1 d . . . . .
C15 C 0.50484(12) 0.7750(2) 0.37907(10) 0.0540(5) Uani 1 1 d . . . . .
H15 H 0.486915 0.678088 0.373641 0.065 Uiso 1 1 calc R U . . .
C16 C 0.50982(17) 0.8312(3) 0.45112(14) 0.0847(8) Uani 1 1 d . . . . .
H16A H 0.547111 0.780119 0.490005 0.127 Uiso 1 1 calc R U . . .
H16B H 0.462789 0.819660 0.452653 0.127 Uiso 1 1 calc R U . . .
H16C H 0.522656 0.928852 0.455558 0.127 Uiso 1 1 calc R U . . .
C17 C 0.44807(15) 0.8608(3) 0.31784(14) 0.0776(7) Uani 1 1 d . . . . .
H17A H 0.464738 0.956139 0.321626 0.116 Uiso 1 1 calc R U . . .
H17B H 0.401317 0.858063 0.320567 0.116 Uiso 1 1 calc R U . . .
H17C H 0.442370 0.822337 0.272730 0.116 Uiso 1 1 calc R U . . .
C18 C 0.71910(12) 0.5682(3) 0.32923(14) 0.0727(7) Uani 1 1 d . . . . .
H18 H 0.688910 0.482781 0.315801 0.087 Uiso 1 1 calc R U . . .
C19 C 0.72833(16) 0.6215(4) 0.26318(16) 0.1003(10) Uani 1 1 d . . . . .
H19A H 0.680631 0.645239 0.225786 0.150 Uiso 1 1 calc R U . . .
H19B H 0.750631 0.549600 0.246409 0.150 Uiso 1 1 calc R U . . .
H19C H 0.759494 0.703131 0.276090 0.150 Uiso 1 1 calc R U . . .
C20 C 0.79714(14) 0.5306(4) 0.38782(19) 0.1175(12) Uani 1 1 d . . . . .
H20A H 0.831295 0.604143 0.391220 0.176 Uiso 1 1 calc R U . . .
H20B H 0.813457 0.444343 0.375332 0.176 Uiso 1 1 calc R U . . .
H20C H 0.795052 0.519992 0.433212 0.176 Uiso 1 1 calc R U . . .

loop_
_atom_site_aniso_label
_atom_site_aniso_U_11
_atom_site_aniso_U_22
_atom_site_aniso_U_33
_atom_site_aniso_U_23
_atom_site_aniso_U_13
_atom_site_aniso_U_12
N1 0.0369(8) 0.0418(9) 0.0356(8) 0.0031(6) 0.0128(6) 0.0035(6)
C1 0.0336(9) 0.0344(9) 0.0366(9) 0.0006(7) 0.0168(7) 0.0026(7)
C2 0.0475(11) 0.0450(10) 0.0498(11) 0.0104(9) 0.0250(9) 0.0009(8)
C3 0.0669(14) 0.0485(12) 0.0558(12) 0.0189(10) 0.0303(11) 0.0126(10)
C4 0.0513(12) 0.0570(12) 0.0425(11) 0.0123(9) 0.0152(9) 0.0140(10)
C5 0.0817(16) 0.0823(16) 0.0392(11) 0.0123(11) 0.0203(11) 0.0140(13)
C6 0.0598(14) 0.0947(18) 0.0649(15) 0.0211(13) 0.0136(11) 0.0317(13)
C7 0.0595(13) 0.0731(14) 0.0643(13) 0.0168(11) 0.0392(11) 0.0033(11)
C8 0.0656(13) 0.0515(13) 0.0739(14) 0.0074(11) 0.0338(11) -0.0147(10)
C9 0.0405(10) 0.0498(11) 0.0348(9) -0.0057(8) 0.0114(8) -0.0036(8)
C10 0.0429(11) 0.0762(15) 0.0540(12) -0.0145(11) 0.0164(9) -0.0155(10)
C11 0.0659(15) 0.099(2) 0.0874(18) -0.0294(16) 0.0339(14) -0.0403(15)
C12 0.103(2) 0.0791(19) 0.099(2) -0.0326(16) 0.0450(18) -0.0469(17)
C13 0.0963(19) 0.0533(14) 0.0753(16) -0.0208(12) 0.0376(14) -0.0137(13)
C14 0.0628(12) 0.0467(11) 0.0419(10) -0.0063(9) 0.0221(9) -0.0037(10)
C15 0.0683(13) 0.0481(11) 0.0493(11) -0.0055(9) 0.0288(10) 0.0096(10)
C16 0.113(2) 0.0873(18) 0.0679(16) -0.0176(14) 0.0522(15) 0.0108(16)
C17 0.0895(18) 0.0647(15) 0.0787(17) 0.0020(13) 0.0364(14) 0.0281(13)
C18 0.0420(12) 0.1004(18) 0.0813(16) -0.0188(14) 0.0317(12) -0.0071(12)
C19 0.0836(19) 0.139(3) 0.103(2) -0.0383(19) 0.0628(18) -0.0421(18)
C20 0.0447(14) 0.172(3) 0.129(3) -0.019(2) 0.0302(16) 0.0057(18)

loop_
_atom_type_symbol
_atom_type_description
_atom_type_scat_dispersion_real
_atom_type_scat_dispersion_imag
_atom_type_scat_source
C C 0.0033 0.0016 'International Tables Vol C Tables 4.2.6.8 and 6.1.1.4'
H H 0.0000 0.0000 'International Tables Vol C Tables 4.2.6.8 and 6.1.1.4'
N N 0.0061 0.0033 'International Tables Vol C Tables 4.2.6.8 and 6.1.1.4'

loop_
_geom_angle_atom_site_label_1
_geom_angle_atom_site_label_2
_geom_angle_atom_site_label_3
_geom_angle
_geom_angle_site_symmetry_1
_geom_angle_site_symmetry_3
_geom_angle_publ_flag
C9 N1 C1 121.80(13) . . ?
C9 N1 C4 117.48(14) . . ?
C1 N1 C4 112.49(13) . . ?
N1 C1 C1 110.37(15) . 2_655 ?
N1 C1 C2 104.41(13) . . ?
C1 C1 C2 124.43(11) 2_655 . ?
N1 C1 H1 105.4 . . ?
C1 C1 H1 105.4 2_655 . ?
C2 C1 H1 105.4 . . ?
C3 C2 C8 111.64(17) . . ?
C3 C2 C7 109.46(16) . . ?
C8 C2 C7 104.17(17) . . ?
C3 C2 C1 103.45(14) . . ?
C8 C2 C1 117.42(16) . . ?
C7 C2 C1 110.70(15) . . ?
C4 C3 C2 108.11(15) . . ?
C4 C3 H3A 110.1 . . ?
C2 C3 H3A 110.1 . . ?
C4 C3 H3B 110.1 . . ?
C2 C3 H3B 110.1 . . ?
H3A C3 H3B 108.4 . . ?
N1 C4 C3 102.06(14) . . ?
N1 C4 C6 112.39(16) . . ?
C3 C4 C6 109.49(18) . . ?
N1 C4 C5 114.09(16) . . ?
C3 C4 C5 113.30(17) . . ?
C6 C4 C5 105.64(18) . . ?
C4 C5 H5A 109.5 . . ?
C4 C5 H5B 109.5 . . ?
H5A C5 H5B 109.5 . . ?
C4 C5 H5C 109.5 . . ?
H5A C5 H5C 109.5 . . ?
H5B C5 H5C 109.5 . . ?
C4 C6 H6A 109.5 . . ?
C4 C6 H6B 109.5 . . ?
H6A C6 H6B 109.5 . . ?
C4 C6 H6C 109.5 . . ?
H6A C6 H6C 109.5 . . ?
H6B C6 H6C 109.5 . . ?
C2 C7 H7A 109.5 . . ?
C2 C7 H7B 109.5 . . ?
H7A C7 H7B 109.5 . . ?
C2 C7 H7C 109.5 . . ?
H7A C7 H7C 109.5 . . ?
H7B C7 H7C 109.5 . . ?
C2 C8 H8A 109.5 . . ?
C2 C8 H8B 109.5 . . ?
H8A C8 H8B 109.5 . . ?
C2 C8 H8C 109.5 . . ?
H8A C8 H8C 109.5 . . ?
H8B C8 H8C 109.5 . . ?
C14 C9 C10 117.63(17) . . ?
C14 C9 N1 122.73(16) . . ?
C10 C9 N1 119.60(16) . . ?
C11 C10 C9 119.6(2) . . ?
C11 C10 C18 115.1(2) . . ?
C9 C10 C18 125.26(18) . . ?
C12 C11 C10 122.4(2) . . ?
C12 C11 H11 118.8 . . ?
C10 C11 H11 118.8 . . ?
C13 C12 C11 118.6(2) . . ?
C13 C12 H12 120.7 . . ?
C11 C12 H12 120.7 . . ?
C12 C13 C14 122.8(2) . . ?
C12 C13 H13 118.6 . . ?
C14 C13 H13 118.6 . . ?
C13 C14 C9 118.8(2) . . ?
C13 C14 C15 115.79(19) . . ?
C9 C14 C15 125.40(17) . . ?
C14 C15 C17 110.86(18) . . ?
C14 C15 C16 112.99(18) . . ?
C17 C15 C16 109.15(18) . . ?
C14 C15 H15 107.9 . . ?
C17 C15 H15 107.9 . . ?
C16 C15 H15 107.9 . . ?
C15 C16 H16A 109.5 . . ?
C15 C16 H16B 109.5 . . ?
H16A C16 H16B 109.5 . . ?
C15 C16 H16C 109.5 . . ?
H16A C16 H16C 109.5 . . ?
H16B C16 H16C 109.5 . . ?
C15 C17 H17A 109.5 . . ?
C15 C17 H17B 109.5 . . ?
H17A C17 H17B 109.5 . . ?
C15 C17 H17C 109.5 . . ?
H17A C17 H17C 109.5 . . ?
H17B C17 H17C 109.5 . . ?
C10 C18 C19 110.4(2) . . ?
C10 C18 C20 112.9(2) . . ?
C19 C18 C20 107.7(2) . . ?
C10 C18 H18 108.6 . . ?
C19 C18 H18 108.6 . . ?
C20 C18 H18 108.6 . . ?
C18 C19 H19A 109.5 . . ?
C18 C19 H19B 109.5 . . ?
H19A C19 H19B 109.5 . . ?
C18 C19 H19C 109.5 . . ?
H19A C19 H19C 109.5 . . ?
H19B C19 H19C 109.5 . . ?
C18 C20 H20A 109.5 . . ?
C18 C20 H20B 109.5 . . ?
H20A C20 H20B 109.5 . . ?
C18 C20 H20C 109.5 . . ?
H20A C20 H20C 109.5 . . ?
H20B C20 H20C 109.5 . . ?

loop_
_geom_bond_atom_site_label_1
_geom_bond_atom_site_label_2
_geom_bond_distance
_geom_bond_site_symmetry_2
_geom_bond_publ_flag
N1 C9 1.454(2) . ?
N1 C1 1.498(2) . ?
N1 C4 1.501(2) . ?
C1 C1 1.578(3) 2_655 ?
C1 C2 1.579(2) . ?
C1 H1 0.9800 . ?
C2 C3 1.530(3) . ?
C2 C8 1.530(3) . ?
C2 C7 1.543(3) . ?
C3 C4 1.521(3) . ?
C3 H3A 0.9700 . ?
C3 H3B 0.9700 . ?
C4 C6 1.528(3) . ?
C4 C5 1.540(3) . ?
C5 H5A 0.9600 . ?
C5 H5B 0.9600 . ?
C5 H5C 0.9600 . ?
C6 H6A 0.9600 . ?
C6 H6B 0.9600 . ?
C6 H6C 0.9600 . ?
C7 H7A 0.9600 . ?
C7 H7B 0.9600 . ?
C7 H7C 0.9600 . ?
C8 H8A 0.9600 . ?
C8 H8B 0.9600 . ?
C8 H8C 0.9600 . ?
C9 C14 1.419(3) . ?
C9 C10 1.420(3) . ?
C10 C11 1.387(3) . ?
C10 C18 1.516(3) . ?
C11 C12 1.358(4) . ?
C11 H11 0.9300 . ?
C12 C13 1.355(4) . ?
C12 H12 0.9300 . ?
C13 C14 1.399(3) . ?
C13 H13 0.9300 . ?
C14 C15 1.511(3) . ?
C15 C17 1.523(3) . ?
C15 C16 1.542(3) . ?
C15 H15 0.9800 . ?
C16 H16A 0.9600 . ?
C16 H16B 0.9600 . ?
C16 H16C 0.9600 . ?
C17 H17A 0.9600 . ?
C17 H17B 0.9600 . ?
C17 H17C 0.9600 . ?
C18 C19 1.538(4) . ?
C18 C20 1.549(4) . ?
C18 H18 0.9800 . ?
C19 H19A 0.9600 . ?
C19 H19B 0.9600 . ?
C19 H19C 0.9600 . ?
C20 H20A 0.9600 . ?
C20 H20B 0.9600 . ?
C20 H20C 0.9600 . ?
